data_7047483
loop_
_publ_author_name
'Feng, Shu-Li'
'Lu, Ying'
'Zhang, Yue-Xian'
'Su, Fang'
'Sang, Xiao-Jing'
'Zhang, Lan-Cui'
'You, Wan-Sheng'
'Zhu, Zai-Ming'

_publ_section_title
;
 Three new Strandberg-type phenylphosphomolybdate supports for
 immobilizing horseradish peroxidase and their catalytic oxidation
 performances.
;
_journal_issue 39
_journal_name_full 'Dalton transactions (Cambridge, England : 2003)'
_journal_page_first 14060
_journal_page_last 14069
_journal_paper_doi 10.1039/c8dt03102a
_journal_volume 47
_journal_year 2018
_chemical_formula_moiety 'C36 H34 Co2 Mo5 N16 O21 P2,H2O'
_chemical_formula_sum 'C36 H36 Co2 Mo5 N16 O22 P2'
_chemical_formula_weight 1704.31
_space_group_crystal_system triclinic
_space_group_IT_number 2
_space_group_name_Hall '-P 1'
_space_group_name_H-M_alt 'P -1'
_symmetry_space_group_name_Hall '-P 1'
_symmetry_space_group_name_H-M 'P -1'
_atom_sites_solution_hydrogens geom
_audit_creation_method SHELXL-2014/7
_audit_update_record
;
2018-07-11 deposited with the CCDC.
2018-09-07 downloaded from the CCDC.
;
_cell_angle_alpha 88.331(4)
_cell_angle_beta 85.495(4)
_cell_angle_gamma 81.207(4)
_cell_formula_units_Z 2
_cell_length_a 11.003(3)
_cell_length_b 11.928(3)
_cell_length_c 20.713(5)
_cell_measurement_reflns_used 6440
_cell_measurement_temperature 296(2)
_cell_measurement_theta_max 30.16
_cell_measurement_theta_min 2.60
_cell_volume 2677.8(12)
_computing_cell_refinement 'SMART (Bruker, 2005)'
_computing_data_collection 'SMART (Bruker, 2005)'
_computing_data_reduction SAINT
_computing_molecular_graphics 'SHELXTL (Sheldrick, 1997a)'
_computing_publication_material SHELXTL
_computing_structure_refinement 'SHELXL-2014/7 (Sheldrick, 2014)'
_computing_structure_solution 'SHELXS-97 (Sheldrick, 1997b)'
_diffrn_ambient_temperature 296(2)
_diffrn_measured_fraction_theta_full 0.993
_diffrn_measured_fraction_theta_max 0.993
_diffrn_measurement_device_type 'CCD area detector'
_diffrn_measurement_method 'phi and omega scans'
_diffrn_radiation_type MoK\a
_diffrn_radiation_wavelength 0.71073
_diffrn_reflns_av_R_equivalents 0.0183
_diffrn_reflns_av_unetI/netI 0.0373
_diffrn_reflns_Laue_measured_fraction_full 0.993
_diffrn_reflns_Laue_measured_fraction_max 0.993
_diffrn_reflns_limit_h_max 13
_diffrn_reflns_limit_h_min -8
_diffrn_reflns_limit_k_max 14
_diffrn_reflns_limit_k_min -14
_diffrn_reflns_limit_l_max 24
_diffrn_reflns_limit_l_min -20
_diffrn_reflns_number 13853
_diffrn_reflns_point_group_measured_fraction_full 0.993
_diffrn_reflns_point_group_measured_fraction_max 0.993
_diffrn_reflns_theta_full 25.000
_diffrn_reflns_theta_max 25.000
_diffrn_reflns_theta_min 1.973
_exptl_absorpt_coefficient_mu 1.890
_exptl_absorpt_correction_T_max 0.8886
_exptl_absorpt_correction_T_min 0.8483
_exptl_absorpt_correction_type multi-scan
_exptl_absorpt_process_details '(SADABS; Sheldrick, 2003)'
_exptl_crystal_colour orange
_exptl_crystal_density_diffrn 2.114
_exptl_crystal_description block
_exptl_crystal_F_000 1668
_exptl_crystal_size_max 0.090
_exptl_crystal_size_mid 0.076
_exptl_crystal_size_min 0.064
_refine_diff_density_max 0.942
_refine_diff_density_min -0.708
_refine_diff_density_rms 0.093
_refine_ls_extinction_method none
_refine_ls_goodness_of_fit_ref 1.022
_refine_ls_hydrogen_treatment constr
_refine_ls_matrix_type full
_refine_ls_number_parameters 743
_refine_ls_number_reflns 9343
_refine_ls_number_restraints 0
_refine_ls_restrained_S_all 1.022
_refine_ls_R_factor_all 0.0421
_refine_ls_R_factor_gt 0.0312
_refine_ls_shift/su_max 0.001
_refine_ls_shift/su_mean 0.000
_refine_ls_structure_factor_coef Fsqd
_refine_ls_weighting_details 'w=1/[\s^2^(Fo^2^)+(0.0291P)^2^+4.5894P] where P=(Fo^2^+2Fc^2^)/3'
_refine_ls_weighting_scheme calc
_refine_ls_wR_factor_gt 0.0690
_refine_ls_wR_factor_ref 0.0736
_reflns_Friedel_coverage 0.000
_reflns_number_gt 7783
_reflns_number_total 9343
_reflns_threshold_expression 'I > 2\s(I)'
_cod_data_source_file c8dt03102a2.cif
_cod_data_source_block Co-(PhP)2Mo5
_cod_depositor_comments
;
The following automatic conversions were performed:

'_exptl_absorpt_correction_type' value 'Multi-scan' changed to
'multi-scan' according to
/home/data/users/saulius/crontab/automatic-downloads/rss-feeds/RSC/lib/dictionaries/cif_core.dic
dictionary named 'cif_core.dic' version 2.4.2 from 2011-04-26.

Automatic conversion script
Id: cif_fix_values 4973 2017-02-22 13:04:09Z antanas 

 Adding full bibliography for 7047483--7047485.cif.
;
_cod_original_cell_volume 2678.0(12)
_cod_database_code 7047483
_shelx_shelxl_version_number 2014/7
_shelx_space_group_comment
;
The symmetry employed for this shelxl refinement is uniquely defined
by the following loop, which should always be used as a source of
symmetry information in preference to the above space-group names.
They are only intended as comments.
;
_shelx_estimated_absorpt_t_min 0.848
_shelx_estimated_absorpt_t_max 0.889

loop_
_space_group_symop_operation_xyz
'x, y, z'
'-x, -y, -z'

loop_
_atom_site_label
_atom_site_type_symbol
_atom_site_fract_x
_atom_site_fract_y
_atom_site_fract_z
_atom_site_U_iso_or_equiv
_atom_site_adp_type
_atom_site_occupancy
_atom_site_site_symmetry_order
_atom_site_calc_flag
_atom_site_refinement_flags_posn
_atom_site_refinement_flags_adp
Mo1 Mo 0.06414(3) 0.20440(3) 0.27115(2) 0.02515(9) Uani 1 1 d . .
Mo2 Mo 0.49053(3) 0.40597(3) 0.28793(2) 0.02516(9) Uani 1 1 d . .
Mo3 Mo 0.26939(3) 0.29884(3) 0.38213(2) 0.02555(10) Uani 1 1 d . .
Mo4 Mo 0.22838(3) 0.18551(3) 0.12624(2) 0.02110(9) Uani 1 1 d . .
Mo5 Mo 0.47624(3) 0.32279(3) 0.13470(2) 0.02194(9) Uani 1 1 d . .
Co1 Co 0.15641(5) 0.26553(5) -0.03466(3) 0.02616(14) Uani 1 1 d . .
Co2 Co 0.25507(5) 0.20159(5) 0.54585(3) 0.02758(14) Uani 1 1 d . .
P1 P 0.20486(9) 0.42473(9) 0.22878(5) 0.0190(2) Uani 1 1 d . .
P2 P 0.39742(9) 0.14180(9) 0.25806(5) 0.0196(2) Uani 1 1 d . .
O1 O 0.2647(2) 0.3693(2) 0.16591(13) 0.0211(6) Uani 1 1 d . .
O2 O 0.4861(2) 0.4343(2) 0.19606(14) 0.0248(6) Uani 1 1 d . .
O3 O 0.1376(3) 0.2496(2) 0.34651(14) 0.0288(7) Uani 1 1 d . .
O4 O 0.2303(3) 0.0516(3) 0.10300(16) 0.0352(8) Uani 1 1 d . .
O5 O 0.4466(3) 0.4058(3) 0.06851(15) 0.0343(7) Uani 1 1 d . .
O6 O 0.2882(3) 0.2126(3) 0.45035(14) 0.0359(8) Uani 1 1 d . .
O7 O 0.4725(2) 0.2345(2) 0.23438(13) 0.0235(6) Uani 1 1 d . .
O8 O 0.4324(3) 0.3332(2) 0.36823(14) 0.0279(7) Uani 1 1 d . .
O9 O 0.0763(2) 0.2097(2) 0.17730(14) 0.0273(7) Uani 1 1 d . .
O10 O 0.4010(2) 0.1911(2) 0.11479(13) 0.0228(6) Uani 1 1 d . .
O11 O 0.2757(2) 0.1518(2) 0.22556(13) 0.0235(6) Uani 1 1 d . .
O12 O 0.2908(2) 0.3968(2) 0.28401(13) 0.0231(6) Uani 1 1 d . .
O13 O 0.6420(3) 0.3568(3) 0.29313(16) 0.0387(8) Uani 1 1 d . .
O14 O 0.6258(3) 0.2608(3) 0.11919(16) 0.0332(7) Uani 1 1 d . .
O15 O 0.3678(2) 0.1468(2) 0.33051(13) 0.0245(6) Uani 1 1 d . .
O16 O 0.0836(2) 0.3856(2) 0.24819(13) 0.0220(6) Uani 1 1 d . .
O17 O 0.1782(3) 0.2681(2) 0.05940(14) 0.0284(7) Uani 1 1 d . .
O18 O 0.0759(3) 0.0637(3) 0.28713(17) 0.0438(9) Uani 1 1 d . .
O19 O 0.4732(3) 0.5416(3) 0.31227(17) 0.0422(8) Uani 1 1 d . .
O20 O -0.0870(3) 0.2499(3) 0.28701(16) 0.0371(8) Uani 1 1 d . .
O21 O 0.1926(3) 0.4234(3) 0.41357(16) 0.0397(8) Uani 1 1 d . .
N1 N 0.1345(3) 0.1100(3) -0.06629(18) 0.0310(9) Uani 1 1 d . .
N2 N 0.3438(3) 0.1889(3) -0.05044(18) 0.0280(8) Uani 1 1 d . .
N3 N 0.2183(4) -0.0596(3) -0.0977(2) 0.0357(9) Uani 1 1 d . .
H3A H 0.2728 -0.1177 -0.1072 0.043 Uiso 1 1 calc R U
N4 N 0.4706(3) 0.0334(3) -0.07593(18) 0.0317(9) Uani 1 1 d . .
H4A H 0.4969 -0.0352 -0.0876 0.038 Uiso 1 1 calc R U
N5 N -0.0317(3) 0.3408(3) -0.02695(17) 0.0274(8) Uani 1 1 d . .
N6 N 0.1650(3) 0.4036(3) -0.09436(18) 0.0297(8) Uani 1 1 d . .
N7 N -0.1677(3) 0.4807(3) -0.05778(18) 0.0298(9) Uani 1 1 d . .
H7A H -0.1994 0.5422 -0.0767 0.036 Uiso 1 1 calc R U
N8 N 0.0687(4) 0.5562(3) -0.13925(19) 0.0360(9) Uani 1 1 d . .
H8A H 0.0104 0.6089 -0.1494 0.043 Uiso 1 1 calc R U
N9 N 0.2054(3) 0.3498(3) 0.59398(18) 0.0313(9) Uani 1 1 d . .
N10 N 0.0632(3) 0.2365(3) 0.52934(19) 0.0326(9) Uani 1 1 d . .
N11 N 0.0644(4) 0.4950(3) 0.61814(19) 0.0369(10) Uani 1 1 d . .
H11A H -0.0050 0.5396 0.6201 0.044 Uiso 1 1 calc R U
N12 N -0.0999(3) 0.3679(3) 0.53325(19) 0.0353(9) Uani 1 1 d . .
H12A H -0.1486 0.4295 0.5431 0.042 Uiso 1 1 calc R U
N13 N 0.4462(3) 0.1671(3) 0.5575(2) 0.0364(10) Uani 1 1 d . .
N14 N 0.2653(3) 0.0443(3) 0.58719(18) 0.0296(9) Uani 1 1 d . .
N15 N 0.5976(3) 0.0382(3) 0.5859(2) 0.0395(10) Uani 1 1 d . .
H15A H 0.6362 -0.0252 0.5994 0.047 Uiso 1 1 calc R U
N16 N 0.3846(3) -0.1107(3) 0.61557(18) 0.0324(9) Uani 1 1 d . .
H16A H 0.4502 -0.1574 0.6225 0.039 Uiso 1 1 calc R U
C1 C 0.2398(4) 0.0398(4) -0.0773(2) 0.0293(10) Uani 1 1 d . .
C2 C 0.3528(4) 0.0825(4) -0.0683(2) 0.0270(10) Uani 1 1 d . .
C3 C 0.0432(5) 0.0508(4) -0.0812(3) 0.0409(12) Uani 1 1 d . .
H3B H -0.0408 0.0782 -0.0780 0.049 Uiso 1 1 calc R U
C4 C 0.0943(5) -0.0524(4) -0.1009(3) 0.0423(12) Uani 1 1 d . .
H4B H 0.0529 -0.1089 -0.1144 0.051 Uiso 1 1 calc R U
C5 C 0.4620(4) 0.2081(4) -0.0462(2) 0.0344(11) Uani 1 1 d . .
H5A H 0.4848 0.2762 -0.0344 0.041 Uiso 1 1 calc R U
C6 C 0.5409(4) 0.1124(4) -0.0618(2) 0.0347(11) Uani 1 1 d . .
H6A H 0.6265 0.1026 -0.0627 0.042 Uiso 1 1 calc R U
C7 C -0.0490(4) 0.4347(3) -0.0629(2) 0.0234(9) Uani 1 1 d . .
C8 C 0.0568(4) 0.4685(4) -0.0990(2) 0.0259(10) Uani 1 1 d . .
C9 C -0.1444(4) 0.3275(4) 0.0020(2) 0.0359(11) Uani 1 1 d . .
H9A H -0.1598 0.2687 0.0305 0.043 Uiso 1 1 calc R U
C10 C -0.2302(4) 0.4129(4) -0.0171(2) 0.0328(11) Uani 1 1 d . .
H10A H -0.3143 0.4235 -0.0051 0.039 Uiso 1 1 calc R U
C11 C 0.2487(4) 0.4540(4) -0.1332(2) 0.0369(11) Uani 1 1 d . .
H11B H 0.3327 0.4275 -0.1391 0.044 Uiso 1 1 calc R U
C12 C 0.1903(4) 0.5474(4) -0.1614(2) 0.0405(12) Uani 1 1 d . .
H12B H 0.2255 0.5966 -0.1903 0.049 Uiso 1 1 calc R U
C13 C 0.0895(4) 0.3967(4) 0.5878(2) 0.0275(10) Uani 1 1 d . .
C14 C 0.0145(4) 0.3372(4) 0.5516(2) 0.0280(10) Uani 1 1 d . .
C15 C 0.2550(4) 0.4227(4) 0.6309(2) 0.0399(12) Uani 1 1 d . .
H15B H 0.3352 0.4119 0.6436 0.048 Uiso 1 1 calc R U
C16 C 0.1678(5) 0.5126(4) 0.6455(3) 0.0442(13) Uani 1 1 d . .
H16B H 0.1769 0.5747 0.6698 0.053 Uiso 1 1 calc R U
C17 C -0.0240(5) 0.2027(5) 0.4946(3) 0.0472(14) Uani 1 1 d . .
H17A H -0.0156 0.1344 0.4730 0.057 Uiso 1 1 calc R U
C18 C -0.1248(5) 0.2834(4) 0.4961(3) 0.0444(13) Uani 1 1 d . .
H18A H -0.1969 0.2814 0.4758 0.053 Uiso 1 1 calc R U
C19 C 0.4771(4) 0.0626(4) 0.5794(2) 0.0254(9) Uani 1 1 d . .
C20 C 0.3809(4) -0.0045(4) 0.5939(2) 0.0257(9) Uani 1 1 d . .
C21 C 0.5547(5) 0.2111(5) 0.5499(3) 0.0582(17) Uani 1 1 d . .
H21A H 0.5626 0.2841 0.5350 0.070 Uiso 1 1 calc R U
C22 C 0.6483(5) 0.1319(5) 0.5674(3) 0.0623(18) Uani 1 1 d . .
H22A H 0.7311 0.1401 0.5669 0.075 Uiso 1 1 calc R U
C23 C 0.1935(4) -0.0364(4) 0.6077(3) 0.0402(12) Uani 1 1 d . .
H23A H 0.1078 -0.0263 0.6095 0.048 Uiso 1 1 calc R U
C24 C 0.2663(4) -0.1328(4) 0.6250(3) 0.0419(13) Uani 1 1 d . .
H24A H 0.2410 -0.2003 0.6402 0.050 Uiso 1 1 calc R U
C31 C 0.1761(4) 0.5754(3) 0.2182(2) 0.0258(10) Uani 1 1 d . .
C32 C 0.0672(5) 0.6349(4) 0.2451(3) 0.0512(15) Uani 1 1 d . .
H32A H 0.0080 0.5957 0.2658 0.061 Uiso 1 1 calc R U
C33 C 0.0453(6) 0.7520(5) 0.2414(4) 0.074(2) Uani 1 1 d . .
H33A H -0.0267 0.7914 0.2614 0.089 Uiso 1 1 calc R U
C34 C 0.1294(6) 0.8100(4) 0.2085(3) 0.0603(17) Uani 1 1 d . .
H34A H 0.1148 0.8888 0.2059 0.072 Uiso 1 1 calc R U
C35 C 0.2336(5) 0.7521(4) 0.1800(3) 0.0515(15) Uani 1 1 d . .
H35A H 0.2897 0.7917 0.1569 0.062 Uiso 1 1 calc R U
C36 C 0.2589(5) 0.6355(4) 0.1844(3) 0.0395(12) Uani 1 1 d . .
H36A H 0.3316 0.5973 0.1645 0.047 Uiso 1 1 calc R U
C41 C 0.4909(4) 0.0081(4) 0.2433(2) 0.0275(10) Uani 1 1 d . .
C42 C 0.6180(4) 0.0038(4) 0.2364(2) 0.0401(12) Uani 1 1 d . .
H42A H 0.6525 0.0704 0.2338 0.048 Uiso 1 1 calc R U
C43 C 0.6926(6) -0.0998(6) 0.2335(3) 0.0608(18) Uani 1 1 d . .
H43A H 0.7777 -0.1030 0.2281 0.073 Uiso 1 1 calc R U
C44 C 0.6432(7) -0.1973(6) 0.2384(3) 0.071(2) Uani 1 1 d . .
H44A H 0.6947 -0.2668 0.2367 0.085 Uiso 1 1 calc R U
C45 C 0.5193(8) -0.1940(5) 0.2456(3) 0.074(2) Uani 1 1 d . .
H45A H 0.4866 -0.2616 0.2488 0.089 Uiso 1 1 calc R U
C46 C 0.4400(5) -0.0909(4) 0.2484(3) 0.0473(14) Uani 1 1 d . .
H46A H 0.3550 -0.0890 0.2535 0.057 Uiso 1 1 calc R U
O1W O 0.3876(8) 0.5269(7) 0.4685(4) 0.169(3) Uiso 1 1 d . .

loop_
_atom_site_aniso_label
_atom_site_aniso_U_11
_atom_site_aniso_U_22
_atom_site_aniso_U_33
_atom_site_aniso_U_23
_atom_site_aniso_U_13
_atom_site_aniso_U_12
Mo1 0.01845(19) 0.0226(2) 0.0333(2) 0.00209(16) 0.00395(15) -0.00326(15)
Mo2 0.01926(19) 0.0244(2) 0.0325(2) 0.00050(16) -0.00765(16) -0.00272(15)
Mo3 0.0222(2) 0.0281(2) 0.0228(2) 0.00150(16) -0.00107(15) 0.00667(15)
Mo4 0.01658(18) 0.02030(19) 0.0256(2) -0.00106(15) -0.00381(14) 0.00095(14)
Mo5 0.01747(19) 0.01978(19) 0.0276(2) 0.00246(15) 0.00047(15) -0.00131(14)
Co1 0.0270(3) 0.0224(3) 0.0272(3) 0.0000(2) -0.0053(2) 0.0039(2)
Co2 0.0290(3) 0.0257(3) 0.0254(3) 0.0012(3) -0.0017(3) 0.0034(2)
P1 0.0161(5) 0.0161(5) 0.0238(6) 0.0025(4) -0.0035(4) 0.0017(4)
P2 0.0160(5) 0.0171(5) 0.0242(6) 0.0023(4) -0.0022(4) 0.0020(4)
O1 0.0166(14) 0.0216(15) 0.0246(15) 0.0016(12) -0.0041(11) -0.0004(11)
O2 0.0220(15) 0.0218(15) 0.0313(17) 0.0029(13) -0.0040(12) -0.0051(12)
O3 0.0214(16) 0.0334(17) 0.0298(17) 0.0056(14) 0.0007(13) -0.0012(13)
O4 0.0269(17) 0.0281(17) 0.050(2) -0.0087(15) -0.0042(15) -0.0011(13)
O5 0.0371(18) 0.0319(18) 0.0310(18) 0.0078(14) 0.0018(14) 0.0006(14)
O6 0.0338(18) 0.044(2) 0.0249(17) 0.0072(14) -0.0015(14) 0.0096(15)
O7 0.0186(15) 0.0219(15) 0.0298(16) 0.0062(12) -0.0045(12) -0.0017(12)
O8 0.0237(16) 0.0358(18) 0.0243(16) 0.0010(13) -0.0088(13) -0.0011(13)
O9 0.0155(14) 0.0304(17) 0.0356(18) -0.0031(14) -0.0033(12) -0.0017(12)
O10 0.0174(14) 0.0211(15) 0.0289(16) -0.0031(12) 0.0004(12) -0.0004(11)
O11 0.0157(14) 0.0265(16) 0.0282(16) 0.0062(13) -0.0034(12) -0.0036(12)
O12 0.0196(15) 0.0235(15) 0.0261(16) 0.0021(12) -0.0036(12) -0.0026(12)
O13 0.0207(16) 0.045(2) 0.050(2) 0.0051(16) -0.0089(15) -0.0046(14)
O14 0.0210(16) 0.0299(17) 0.048(2) -0.0011(15) 0.0052(14) -0.0038(13)
O15 0.0244(16) 0.0192(15) 0.0273(16) 0.0029(12) -0.0026(12) 0.0052(12)
O16 0.0146(14) 0.0184(14) 0.0318(16) 0.0022(12) -0.0017(12) 0.0014(11)
O17 0.0239(16) 0.0332(17) 0.0273(16) -0.0006(13) -0.0078(13) 0.0017(13)
O18 0.040(2) 0.0313(19) 0.057(2) 0.0022(16) 0.0117(17) -0.0052(15)
O19 0.046(2) 0.0330(19) 0.049(2) -0.0040(16) -0.0109(17) -0.0068(15)
O20 0.0170(16) 0.0398(19) 0.053(2) -0.0011(16) 0.0082(14) -0.0051(13)
O21 0.0354(19) 0.040(2) 0.038(2) -0.0076(16) 0.0004(15) 0.0106(15)
N1 0.026(2) 0.027(2) 0.038(2) -0.0035(17) -0.0070(17) 0.0020(16)
N2 0.025(2) 0.026(2) 0.033(2) -0.0021(16) -0.0023(16) -0.0001(15)
N3 0.033(2) 0.024(2) 0.048(3) -0.0043(18) -0.0013(19) 0.0018(16)
N4 0.029(2) 0.027(2) 0.035(2) -0.0014(17) 0.0015(17) 0.0050(17)
N5 0.024(2) 0.025(2) 0.032(2) 0.0043(16) -0.0049(16) 0.0013(15)
N6 0.028(2) 0.027(2) 0.033(2) -0.0002(17) -0.0007(16) -0.0001(16)
N7 0.025(2) 0.026(2) 0.036(2) 0.0042(17) -0.0057(16) 0.0047(16)
N8 0.034(2) 0.032(2) 0.042(2) 0.0129(18) -0.0104(18) -0.0036(17)
N9 0.025(2) 0.034(2) 0.034(2) -0.0052(17) -0.0090(17) 0.0009(17)
N10 0.025(2) 0.029(2) 0.044(2) -0.0068(18) -0.0019(17) -0.0040(16)
N11 0.029(2) 0.035(2) 0.045(2) -0.0093(19) -0.0039(18) 0.0028(17)
N12 0.026(2) 0.031(2) 0.048(3) -0.0076(19) -0.0057(18) 0.0009(17)
N13 0.033(2) 0.029(2) 0.046(3) 0.0105(18) -0.0029(18) -0.0037(17)
N14 0.0203(19) 0.032(2) 0.036(2) 0.0055(17) -0.0037(16) -0.0032(16)
N15 0.021(2) 0.035(2) 0.061(3) 0.015(2) -0.0054(19) -0.0019(17)
N16 0.026(2) 0.030(2) 0.040(2) 0.0101(18) -0.0052(17) -0.0008(16)
C1 0.036(3) 0.022(2) 0.028(2) -0.0016(19) -0.002(2) 0.0027(19)
C2 0.026(2) 0.030(2) 0.023(2) 0.0008(19) 0.0006(18) -0.0001(19)
C3 0.030(3) 0.043(3) 0.051(3) -0.004(2) -0.010(2) -0.005(2)
C4 0.044(3) 0.036(3) 0.050(3) -0.005(2) -0.009(2) -0.015(2)
C5 0.031(3) 0.031(3) 0.042(3) -0.003(2) -0.004(2) -0.003(2)
C6 0.027(3) 0.039(3) 0.037(3) -0.001(2) 0.002(2) -0.002(2)
C7 0.020(2) 0.022(2) 0.028(2) -0.0004(18) -0.0091(18) -0.0011(17)
C8 0.028(2) 0.026(2) 0.024(2) 0.0031(19) -0.0097(18) -0.0024(19)
C9 0.033(3) 0.031(3) 0.043(3) 0.009(2) -0.001(2) -0.005(2)
C10 0.024(2) 0.034(3) 0.039(3) 0.006(2) -0.005(2) -0.002(2)
C11 0.028(3) 0.042(3) 0.039(3) 0.005(2) 0.002(2) -0.003(2)
C12 0.037(3) 0.048(3) 0.039(3) 0.013(2) -0.003(2) -0.016(2)
C13 0.029(2) 0.023(2) 0.030(2) -0.0044(19) 0.0009(19) -0.0014(18)
C14 0.022(2) 0.030(3) 0.031(2) -0.003(2) -0.0012(19) -0.0014(19)
C15 0.032(3) 0.043(3) 0.047(3) -0.011(2) -0.014(2) -0.006(2)
C16 0.043(3) 0.037(3) 0.053(3) -0.015(3) -0.014(3) 0.000(2)
C17 0.037(3) 0.042(3) 0.066(4) -0.020(3) -0.013(3) -0.008(2)
C18 0.029(3) 0.046(3) 0.060(4) -0.007(3) -0.017(2) -0.006(2)
C19 0.020(2) 0.031(2) 0.026(2) 0.0017(19) -0.0038(18) -0.0044(18)
C20 0.024(2) 0.031(2) 0.022(2) 0.0023(19) -0.0048(18) -0.0055(19)
C21 0.040(3) 0.046(3) 0.089(5) 0.026(3) 0.003(3) -0.017(3)
C22 0.026(3) 0.052(4) 0.111(5) 0.030(4) -0.010(3) -0.018(3)
C23 0.025(3) 0.044(3) 0.053(3) 0.013(2) -0.009(2) -0.010(2)
C24 0.034(3) 0.039(3) 0.056(3) 0.013(2) -0.007(2) -0.017(2)
C31 0.027(2) 0.018(2) 0.031(2) 0.0012(18) -0.0097(19) 0.0029(18)
C32 0.045(3) 0.031(3) 0.068(4) 0.007(3) 0.015(3) 0.015(2)
C33 0.072(5) 0.035(3) 0.101(6) -0.002(3) 0.009(4) 0.026(3)
C34 0.078(5) 0.016(3) 0.085(5) 0.000(3) -0.023(4) 0.004(3)
C35 0.062(4) 0.027(3) 0.069(4) 0.012(3) -0.011(3) -0.016(3)
C36 0.038(3) 0.022(2) 0.058(3) 0.002(2) 0.000(2) -0.005(2)
C41 0.031(2) 0.023(2) 0.025(2) 0.0017(18) -0.0037(19) 0.0069(18)
C42 0.033(3) 0.040(3) 0.040(3) 0.002(2) 0.004(2) 0.012(2)
C43 0.048(4) 0.072(5) 0.049(4) -0.004(3) -0.006(3) 0.033(3)
C44 0.091(6) 0.045(4) 0.060(4) -0.004(3) -0.009(4) 0.042(4)
C45 0.113(6) 0.025(3) 0.082(5) 0.000(3) -0.013(4) -0.002(3)
C46 0.050(3) 0.027(3) 0.064(4) 0.003(3) -0.009(3) -0.002(2)

loop_
_atom_type_symbol
_atom_type_description
_atom_type_scat_dispersion_real
_atom_type_scat_dispersion_imag
_atom_type_scat_source
C C 0.0033 0.0016 'International Tables Vol C Tables 4.2.6.8 and 6.1.1.4'
H H 0.0000 0.0000 'International Tables Vol C Tables 4.2.6.8 and 6.1.1.4'
N N 0.0061 0.0033 'International Tables Vol C Tables 4.2.6.8 and 6.1.1.4'
O O 0.0106 0.0060 'International Tables Vol C Tables 4.2.6.8 and 6.1.1.4'
P P 0.1023 0.0942 'International Tables Vol C Tables 4.2.6.8 and 6.1.1.4'
Co Co 0.3494 0.9721 'International Tables Vol C Tables 4.2.6.8 and 6.1.1.4'
Mo Mo -1.6832 0.6857 'International Tables Vol C Tables 4.2.6.8 and 6.1.1.4'

loop_
_geom_angle_atom_site_label_1
_geom_angle_atom_site_label_2
_geom_angle_atom_site_label_3
_geom_angle
O20 Mo1 O18 102.87(15)
O20 Mo1 O9 100.72(14)
O18 Mo1 O9 102.11(15)
O20 Mo1 O3 103.53(14)
O18 Mo1 O3 99.05(16)
O9 Mo1 O3 143.15(12)
O20 Mo1 O16 86.82(13)
O18 Mo1 O16 170.22(13)
O9 Mo1 O16 77.00(11)
O3 Mo1 O16 77.10(11)
O20 Mo1 O11 168.24(13)
O18 Mo1 O11 82.69(12)
O9 Mo1 O11 67.79(10)
O3 Mo1 O11 85.57(11)
O16 Mo1 O11 88.02(9)
O19 Mo2 O13 104.66(16)
O19 Mo2 O2 98.56(14)
O13 Mo2 O2 100.81(14)
O19 Mo2 O8 99.75(15)
O13 Mo2 O8 96.23(14)
O2 Mo2 O8 150.87(12)
O19 Mo2 O12 96.61(13)
O13 Mo2 O12 157.10(13)
O2 Mo2 O12 84.02(11)
O8 Mo2 O12 71.54(11)
O19 Mo2 O7 164.37(13)
O13 Mo2 O7 88.41(13)
O2 Mo2 O7 70.11(10)
O8 Mo2 O7 87.05(11)
O12 Mo2 O7 72.06(9)
O21 Mo3 O6 102.56(15)
O21 Mo3 O3 98.10(14)
O6 Mo3 O3 102.66(14)
O21 Mo3 O8 101.25(15)
O6 Mo3 O8 98.89(14)
O3 Mo3 O8 147.01(12)
O21 Mo3 O15 173.57(13)
O6 Mo3 O15 83.87(13)
O3 Mo3 O15 80.17(12)
O8 Mo3 O15 77.62(11)
O21 Mo3 O12 87.18(13)
O6 Mo3 O12 166.85(12)
O3 Mo3 O12 84.41(11)
O8 Mo3 O12 70.23(11)
O15 Mo3 O12 86.49(10)
O4 Mo4 O17 103.99(15)
O4 Mo4 O9 100.59(13)
O17 Mo4 O9 96.53(13)
O4 Mo4 O10 98.57(13)
O17 Mo4 O10 100.01(13)
O9 Mo4 O10 150.77(12)
O4 Mo4 O11 99.03(14)
O17 Mo4 O11 156.54(12)
O9 Mo4 O11 74.62(11)
O10 Mo4 O11 80.74(11)
O4 Mo4 O1 169.35(12)
O17 Mo4 O1 82.93(12)
O9 Mo4 O1 86.45(11)
O10 Mo4 O1 71.99(10)
O11 Mo4 O1 74.97(10)
O5 Mo5 O14 103.86(15)
O5 Mo5 O2 100.31(14)
O14 Mo5 O2 103.84(13)
O5 Mo5 O10 100.76(14)
O14 Mo5 O10 96.52(13)
O2 Mo5 O10 146.09(12)
O5 Mo5 O7 166.16(12)
O14 Mo5 O7 89.70(13)
O2 Mo5 O7 73.24(11)
O10 Mo5 O7 80.13(11)
O5 Mo5 O1 86.06(12)
O14 Mo5 O1 167.50(12)
O2 Mo5 O1 81.42(10)
O10 Mo5 O1 73.87(10)
O7 Mo5 O1 80.90(9)
O17 Co1 N1 113.52(14)
O17 Co1 N6 122.81(14)
N1 Co1 N6 123.59(15)
O17 Co1 N5 95.42(13)
N1 Co1 N5 98.51(14)
N6 Co1 N5 79.96(14)
O17 Co1 N2 89.15(13)
N1 Co1 N2 79.41(14)
N6 Co1 N2 97.75(14)
N5 Co1 N2 175.43(14)
O6 Co2 N14 117.81(14)
O6 Co2 N9 117.00(15)
N14 Co2 N9 125.12(15)
O6 Co2 N13 90.57(14)
N14 Co2 N13 80.26(14)
N9 Co2 N13 101.79(15)
O6 Co2 N10 86.82(14)
N14 Co2 N10 100.81(14)
N9 Co2 N10 79.59(14)
N13 Co2 N10 177.38(16)
O16 P1 O1 111.36(16)
O16 P1 O12 109.06(16)
O1 P1 O12 110.42(15)
O16 P1 C31 107.62(18)
O1 P1 C31 110.11(18)
O12 P1 C31 108.17(18)
O15 P2 O7 111.07(16)
O15 P2 O11 108.14(16)
O7 P2 O11 111.85(16)
O15 P2 C41 105.97(18)
O7 P2 C41 107.95(19)
O11 P2 C41 111.72(19)
P1 O1 Mo5 127.85(15)
P1 O1 Mo4 125.16(15)
Mo5 O1 Mo4 90.06(9)
Mo5 O2 Mo2 124.54(14)
Mo3 O3 Mo1 149.30(16)
Mo3 O6 Co2 145.55(19)
P2 O7 Mo5 127.64(16)
P2 O7 Mo2 127.84(16)
Mo5 O7 Mo2 92.08(10)
Mo3 O8 Mo2 122.19(14)
Mo4 O9 Mo1 123.35(15)
Mo4 O10 Mo5 123.96(14)
P2 O11 Mo4 132.90(16)
P2 O11 Mo1 129.97(16)
Mo4 O11 Mo1 93.91(10)
P1 O12 Mo2 130.98(16)
P1 O12 Mo3 132.24(16)
Mo2 O12 Mo3 95.80(10)
P2 O15 Mo3 124.30(15)
P1 O16 Mo1 123.49(15)
Mo4 O17 Co1 144.37(17)
C1 N1 C3 105.8(4)
C1 N1 Co1 113.9(3)
C3 N1 Co1 140.3(3)
C2 N2 C5 105.7(4)
C2 N2 Co1 111.6(3)
C5 N2 Co1 142.7(3)
C1 N3 C4 107.4(4)
C1 N3 H3A 126.3
C4 N3 H3A 126.3
C2 N4 C6 107.0(4)
C2 N4 H4A 126.5
C6 N4 H4A 126.5
C7 N5 C9 106.4(4)
C7 N5 Co1 111.0(3)
C9 N5 Co1 142.6(3)
C8 N6 C11 106.2(4)
C8 N6 Co1 113.4(3)
C11 N6 Co1 140.5(3)
C7 N7 C10 108.0(4)
C7 N7 H7A 126.0
C10 N7 H7A 126.0
C8 N8 C12 107.7(4)
C8 N8 H8A 126.2
C12 N8 H8A 126.2
C13 N9 C15 106.0(4)
C13 N9 Co2 113.6(3)
C15 N9 Co2 140.3(3)
C14 N10 C17 105.5(4)
C14 N10 Co2 110.4(3)
C17 N10 Co2 142.7(3)
C13 N11 C16 107.7(4)
C13 N11 H11A 126.1
C16 N11 H11A 126.1
C14 N12 C18 107.1(4)
C14 N12 H12A 126.5
C18 N12 H12A 126.5
C19 N13 C21 105.0(4)
C19 N13 Co2 110.7(3)
C21 N13 Co2 144.3(3)
C20 N14 C23 105.2(4)
C20 N14 Co2 112.7(3)
C23 N14 Co2 141.9(3)
C19 N15 C22 107.4(4)
C19 N15 H15A 126.3
C22 N15 H15A 126.3
C20 N16 C24 108.1(4)
C20 N16 H16A 125.9
C24 N16 H16A 125.9
N1 C1 N3 110.5(4)
N1 C1 C2 117.6(4)
N3 C1 C2 131.8(4)
N2 C2 N4 111.4(4)
N2 C2 C1 117.3(4)
N4 C2 C1 131.3(4)
C4 C3 N1 109.1(4)
C4 C3 H3B 125.5
N1 C3 H3B 125.5
C3 C4 N3 107.3(4)
C3 C4 H4B 126.4
N3 C4 H4B 126.4
C6 C5 N2 109.2(4)
C6 C5 H5A 125.4
N2 C5 H5A 125.4
C5 C6 N4 106.7(4)
C5 C6 H6A 126.7
N4 C6 H6A 126.7
N5 C7 N7 110.3(4)
N5 C7 C8 117.6(4)
N7 C7 C8 132.1(4)
N6 C8 N8 110.3(4)
N6 C8 C7 118.1(4)
N8 C8 C7 131.6(4)
C10 C9 N5 109.5(4)
C10 C9 H9A 125.3
N5 C9 H9A 125.3
C9 C10 N7 105.8(4)
C9 C10 H10A 127.1
N7 C10 H10A 127.1
C12 C11 N6 109.3(4)
C12 C11 H11B 125.3
N6 C11 H11B 125.3
C11 C12 N8 106.5(4)
C11 C12 H12B 126.7
N8 C12 H12B 126.7
N9 C13 N11 110.7(4)
N9 C13 C14 118.0(4)
N11 C13 C14 131.3(4)
N10 C14 N12 111.3(4)
N10 C14 C13 117.8(4)
N12 C14 C13 130.8(4)
C16 C15 N9 108.6(4)
C16 C15 H15B 125.7
N9 C15 H15B 125.7
C15 C16 N11 107.0(4)
C15 C16 H16B 126.5
N11 C16 H16B 126.5
C18 C17 N10 109.8(4)
C18 C17 H17A 125.1
N10 C17 H17A 125.1
C17 C18 N12 106.3(4)
C17 C18 H18A 126.8
N12 C18 H18A 126.8
N13 C19 N15 111.7(4)
N13 C19 C20 117.9(4)
N15 C19 C20 130.3(4)
N16 C20 N14 111.0(4)
N16 C20 C19 131.1(4)
N14 C20 C19 117.9(4)
C22 C21 N13 109.5(5)
C22 C21 H21A 125.3
N13 C21 H21A 125.3
C21 C22 N15 106.4(5)
C21 C22 H22A 126.8
N15 C22 H22A 126.8
C24 C23 N14 109.7(4)
C24 C23 H23A 125.1
N14 C23 H23A 125.1
C23 C24 N16 105.9(4)
C23 C24 H24A 127.1
N16 C24 H24A 127.1
C36 C31 C32 118.3(4)
C36 C31 P1 122.6(3)
C32 C31 P1 119.1(4)
C31 C32 C33 120.7(5)
C31 C32 H32A 119.7
C33 C32 H32A 119.7
C34 C33 C32 120.0(6)
C34 C33 H33A 120.0
C32 C33 H33A 120.0
C35 C34 C33 119.5(5)
C35 C34 H34A 120.2
C33 C34 H34A 120.2
C34 C35 C36 121.5(5)
C34 C35 H35A 119.2
C36 C35 H35A 119.2
C35 C36 C31 119.9(5)
C35 C36 H36A 120.0
C31 C36 H36A 120.0
C46 C41 C42 120.2(4)
C46 C41 P2 120.7(4)
C42 C41 P2 118.5(3)
C43 C42 C41 119.4(5)
C43 C42 H42A 120.3
C41 C42 H42A 120.3
C44 C43 C42 120.7(6)
C44 C43 H43A 119.7
C42 C43 H43A 119.7
C43 C44 C45 120.4(5)
C43 C44 H44A 119.8
C45 C44 H44A 119.8
C44 C45 C46 121.0(6)
C44 C45 H45A 119.5
C46 C45 H45A 119.5
C41 C46 C45 118.3(6)
C41 C46 H46A 120.8
C45 C46 H46A 120.8

loop_
_geom_bond_atom_site_label_1
_geom_bond_atom_site_label_2
_geom_bond_distance
Mo1 O20 1.678(3)
Mo1 O18 1.689(3)
Mo1 O9 1.938(3)
Mo1 O3 1.940(3)
Mo1 O16 2.238(3)
Mo1 O11 2.438(3)
Mo2 O19 1.687(3)
Mo2 O13 1.691(3)
Mo2 O2 1.926(3)
Mo2 O8 1.961(3)
Mo2 O12 2.225(3)
Mo2 O7 2.397(3)
Mo3 O21 1.712(3)
Mo3 O6 1.730(3)
Mo3 O3 1.856(3)
Mo3 O8 1.899(3)
Mo3 O15 2.222(3)
Mo3 O12 2.328(3)
Mo4 O4 1.678(3)
Mo4 O17 1.751(3)
Mo4 O9 1.896(3)
Mo4 O10 1.906(3)
Mo4 O11 2.173(3)
Mo4 O1 2.462(3)
Mo5 O5 1.691(3)
Mo5 O14 1.708(3)
Mo5 O2 1.887(3)
Mo5 O10 1.953(3)
Mo5 O7 2.291(3)
Mo5 O1 2.352(3)
Co1 O17 1.983(3)
Co1 N1 2.040(4)
Co1 N6 2.040(4)
Co1 N5 2.122(3)
Co1 N2 2.128(4)
Co2 O6 1.987(3)
Co2 N14 2.031(4)
Co2 N9 2.034(4)
Co2 N13 2.112(4)
Co2 N10 2.141(4)
P1 O16 1.501(3)
P1 O1 1.533(3)
P1 O12 1.538(3)
P1 C31 1.786(4)
P2 O15 1.511(3)
P2 O7 1.526(3)
P2 O11 1.533(3)
P2 C41 1.781(4)
N1 C1 1.330(5)
N1 C3 1.371(6)
N2 C2 1.319(5)
N2 C5 1.365(6)
N3 C1 1.331(5)
N3 C4 1.361(6)
N3 H3A 0.8600
N4 C2 1.337(5)
N4 C6 1.359(6)
N4 H4A 0.8600
N5 C7 1.324(5)
N5 C9 1.364(6)
N6 C8 1.326(5)
N6 C11 1.372(6)
N7 C7 1.334(5)
N7 C10 1.370(6)
N7 H7A 0.8600
N8 C8 1.335(5)
N8 C12 1.370(6)
N8 H8A 0.8600
N9 C13 1.326(5)
N9 C15 1.373(6)
N10 C14 1.318(5)
N10 C17 1.358(6)
N11 C13 1.328(5)
N11 C16 1.358(6)
N11 H11A 0.8600
N12 C14 1.338(5)
N12 C18 1.358(6)
N12 H12A 0.8600
N13 C19 1.318(5)
N13 C21 1.372(6)
N14 C20 1.331(5)
N14 C23 1.374(6)
N15 C19 1.330(5)
N15 C22 1.356(6)
N15 H15A 0.8600
N16 C20 1.327(5)
N16 C24 1.366(6)
N16 H16A 0.8600
C1 C2 1.441(6)
C3 C4 1.335(7)
C3 H3B 0.9300
C4 H4B 0.9300
C5 C6 1.356(6)
C5 H5A 0.9300
C6 H6A 0.9300
C7 C8 1.437(6)
C9 C10 1.352(6)
C9 H9A 0.9300
C10 H10A 0.9300
C11 C12 1.341(7)
C11 H11B 0.9300
C12 H12B 0.9300
C13 C14 1.434(6)
C15 C16 1.349(7)
C15 H15B 0.9300
C16 H16B 0.9300
C17 C18 1.351(7)
C17 H17A 0.9300
C18 H18A 0.9300
C19 C20 1.430(6)
C21 C22 1.351(8)
C21 H21A 0.9300
C22 H22A 0.9300
C23 C24 1.354(7)
C23 H23A 0.9300
C24 H24A 0.9300
C31 C36 1.380(6)
C31 C32 1.381(6)
C32 C33 1.382(7)
C32 H32A 0.9300
C33 C34 1.367(9)
C33 H33A 0.9300
C34 C35 1.347(8)
C34 H34A 0.9300
C35 C36 1.378(7)
C35 H35A 0.9300
C36 H36A 0.9300
C41 C46 1.381(7)
C41 C42 1.388(6)
C42 C43 1.375(7)
C42 H42A 0.9300
C43 C44 1.354(9)
C43 H43A 0.9300
C44 C45 1.355(9)
C44 H44A 0.9300
C45 C46 1.394(8)
C45 H45A 0.9300
C46 H46A 0.9300

loop_
_geom_hbond_atom_site_label_D
_geom_hbond_atom_site_label_H
_geom_hbond_atom_site_label_A
_geom_hbond_distance_DH
_geom_hbond_distance_HA
_geom_hbond_distance_DA
_geom_hbond_angle_DHA
_geom_hbond_site_symmetry_A
N3 H3A O14 0.86 1.90 2.753(5) 169.9 2_655
N4 H4A O10 0.86 2.09 2.933(4) 167.3 2_655
N7 H7A O1 0.86 2.22 2.986(5) 149.0 2_565
N7 H7A O17 0.86 2.35 2.980(5) 130.3 2_565
N8 H8A O9 0.86 2.30 3.109(5) 155.9 2_565
N8 H8A O16 0.86 2.36 2.920(5) 123.3 2_565
N11 H11A O21 0.86 2.21 2.964(5) 146.8 2_566
N12 H12A O21 0.86 1.97 2.768(5) 153.6 2_566
N12 H12A O1W 0.86 2.63 3.225(9) 127.2 2_566
N15 H15A O15 0.86 2.02 2.764(5) 143.5 2_656
N15 H15A O6 0.86 2.49 3.151(5) 134.7 2_656
N16 H16A O8 0.86 2.30 3.104(5) 155.5 2_656
N16 H16A O15 0.86 2.32 2.991(5) 135.4 2_656

loop_
_geom_torsion_atom_site_label_1
_geom_torsion_atom_site_label_2
_geom_torsion_atom_site_label_3
_geom_torsion_atom_site_label_4
_geom_torsion
O16 P1 O1 Mo5 -149.00(17)
O12 P1 O1 Mo5 -27.7(2)
C31 P1 O1 Mo5 91.7(2)
O16 P1 O1 Mo4 -25.7(2)
O12 P1 O1 Mo4 95.62(19)
C31 P1 O1 Mo4 -145.00(19)
O5 Mo5 O2 Mo2 168.96(17)
O14 Mo5 O2 Mo2 -83.84(19)
O10 Mo5 O2 Mo2 41.3(3)
O7 Mo5 O2 Mo2 1.57(15)
O1 Mo5 O2 Mo2 84.59(17)
O21 Mo3 O3 Mo1 120.9(3)
O6 Mo3 O3 Mo1 -134.2(3)
O8 Mo3 O3 Mo1 -4.6(5)
O15 Mo3 O3 Mo1 -52.8(3)
O12 Mo3 O3 Mo1 34.6(3)
O21 Mo3 O6 Co2 1.2(4)
O3 Mo3 O6 Co2 -100.2(3)
O8 Mo3 O6 Co2 104.9(3)
O15 Mo3 O6 Co2 -178.7(3)
O12 Mo3 O6 Co2 138.2(4)
O15 P2 O7 Mo5 -151.14(17)
O11 P2 O7 Mo5 -30.2(2)
C41 P2 O7 Mo5 93.1(2)
O15 P2 O7 Mo2 -20.1(2)
O11 P2 O7 Mo2 100.9(2)
C41 P2 O7 Mo2 -135.8(2)
O21 Mo3 O8 Mo2 -87.23(19)
O6 Mo3 O8 Mo2 167.96(18)
O3 Mo3 O8 Mo2 37.5(3)
O15 Mo3 O8 Mo2 86.30(17)
O12 Mo3 O8 Mo2 -4.40(14)
O4 Mo4 O9 Mo1 102.05(19)
O17 Mo4 O9 Mo1 -152.34(18)
O10 Mo4 O9 Mo1 -28.1(4)
O11 Mo4 O9 Mo1 5.50(15)
O1 Mo4 O9 Mo1 -69.89(17)
O15 P2 O11 Mo4 165.9(2)
O7 P2 O11 Mo4 43.3(3)
C41 P2 O11 Mo4 -77.9(3)
O15 P2 O11 Mo1 11.7(2)
O7 P2 O11 Mo1 -110.9(2)
C41 P2 O11 Mo1 128.0(2)
O16 P1 O12 Mo2 170.75(18)
O1 P1 O12 Mo2 48.1(2)
C31 P1 O12 Mo2 -72.5(3)
O16 P1 O12 Mo3 5.0(3)
O1 P1 O12 Mo3 -117.7(2)
C31 P1 O12 Mo3 121.7(2)
O7 P2 O15 Mo3 56.6(2)
O11 P2 O15 Mo3 -66.5(2)
C41 P2 O15 Mo3 173.6(2)
O1 P1 O16 Mo1 61.2(2)
O12 P1 O16 Mo1 -60.9(2)
C31 P1 O16 Mo1 -178.00(19)
O4 Mo4 O17 Co1 -17.8(3)
O9 Mo4 O17 Co1 -120.5(3)
O10 Mo4 O17 Co1 83.7(3)
O11 Mo4 O17 Co1 173.50(19)
O1 Mo4 O17 Co1 153.9(3)
C3 N1 C1 N3 -0.4(5)
Co1 N1 C1 N3 -180.0(3)
C3 N1 C1 C2 177.2(4)
Co1 N1 C1 C2 -2.4(5)
C4 N3 C1 N1 0.9(5)
C4 N3 C1 C2 -176.2(5)
C5 N2 C2 N4 -0.3(5)
Co1 N2 C2 N4 -177.8(3)
C5 N2 C2 C1 -179.3(4)
Co1 N2 C2 C1 3.3(5)
C6 N4 C2 N2 0.4(5)
C6 N4 C2 C1 179.2(5)
N1 C1 C2 N2 -0.7(6)
N3 C1 C2 N2 176.2(5)
N1 C1 C2 N4 -179.4(4)
N3 C1 C2 N4 -2.5(8)
C1 N1 C3 C4 -0.3(6)
Co1 N1 C3 C4 179.1(4)
N1 C3 C4 N3 0.9(6)
C1 N3 C4 C3 -1.1(6)
C2 N2 C5 C6 0.2(5)
Co1 N2 C5 C6 176.2(4)
N2 C5 C6 N4 0.1(5)
C2 N4 C6 C5 -0.3(5)
C9 N5 C7 N7 0.0(5)
Co1 N5 C7 N7 179.7(3)
C9 N5 C7 C8 179.9(4)
Co1 N5 C7 C8 -0.3(5)
C10 N7 C7 N5 -0.6(5)
C10 N7 C7 C8 179.4(4)
C11 N6 C8 N8 0.5(5)
Co1 N6 C8 N8 -179.3(3)
C11 N6 C8 C7 179.7(4)
Co1 N6 C8 C7 -0.1(5)
C12 N8 C8 N6 -0.1(5)
C12 N8 C8 C7 -179.1(5)
N5 C7 C8 N6 0.3(6)
N7 C7 C8 N6 -179.8(4)
N5 C7 C8 N8 179.2(4)
N7 C7 C8 N8 -0.8(8)
C7 N5 C9 C10 0.7(5)
Co1 N5 C9 C10 -179.0(4)
N5 C9 C10 N7 -1.0(5)
C7 N7 C10 C9 1.0(5)
C8 N6 C11 C12 -0.7(5)
Co1 N6 C11 C12 178.9(4)
N6 C11 C12 N8 0.7(6)
C8 N8 C12 C11 -0.3(6)
C15 N9 C13 N11 0.6(5)
Co2 N9 C13 N11 -177.6(3)
C15 N9 C13 C14 -179.3(4)
Co2 N9 C13 C14 2.5(5)
C16 N11 C13 N9 -0.4(5)
C16 N11 C13 C14 179.5(5)
C17 N10 C14 N12 0.8(5)
Co2 N10 C14 N12 170.6(3)
C17 N10 C14 C13 -176.8(4)
Co2 N10 C14 C13 -7.0(5)
C18 N12 C14 N10 -1.3(5)
C18 N12 C14 C13 175.9(5)
N9 C13 C14 N10 3.4(6)
N11 C13 C14 N10 -176.5(5)
N9 C13 C14 N12 -173.7(5)
N11 C13 C14 N12 6.3(8)
C13 N9 C15 C16 -0.6(6)
Co2 N9 C15 C16 176.8(4)
N9 C15 C16 N11 0.3(6)
C13 N11 C16 C15 0.0(6)
C14 N10 C17 C18 0.0(6)
Co2 N10 C17 C18 -164.1(4)
N10 C17 C18 N12 -0.8(6)
C14 N12 C18 C17 1.3(6)
C21 N13 C19 N15 0.0(6)
Co2 N13 C19 N15 178.8(3)
C21 N13 C19 C20 178.2(4)
Co2 N13 C19 C20 -3.0(5)
C22 N15 C19 N13 0.1(6)
C22 N15 C19 C20 -177.9(5)
C24 N16 C20 N14 -1.4(5)
C24 N16 C20 C19 176.6(5)
C23 N14 C20 N16 1.7(5)
Co2 N14 C20 N16 -174.4(3)
C23 N14 C20 C19 -176.6(4)
Co2 N14 C20 C19 7.3(5)
N13 C19 C20 N16 179.3(5)
N15 C19 C20 N16 -2.9(8)
N13 C19 C20 N14 -2.9(6)
N15 C19 C20 N14 175.0(4)
C19 N13 C21 C22 0.0(7)
Co2 N13 C21 C22 -178.1(5)
N13 C21 C22 N15 0.1(8)
C19 N15 C22 C21 -0.1(7)
C20 N14 C23 C24 -1.4(6)
Co2 N14 C23 C24 172.7(4)
N14 C23 C24 N16 0.6(6)
C20 N16 C24 C23 0.4(6)
O16 P1 C31 C36 -162.3(4)
O1 P1 C31 C36 -40.8(4)
O12 P1 C31 C36 80.0(4)
O16 P1 C31 C32 18.1(5)
O1 P1 C31 C32 139.6(4)
O12 P1 C31 C32 -99.6(4)
C36 C31 C32 C33 -3.8(9)
P1 C31 C32 C33 175.8(5)
C31 C32 C33 C34 2.9(11)
C32 C33 C34 C35 -0.2(11)
C33 C34 C35 C36 -1.4(10)
C34 C35 C36 C31 0.4(9)
C32 C31 C36 C35 2.2(8)
P1 C31 C36 C35 -177.4(4)
O15 P2 C41 C46 73.4(4)
O7 P2 C41 C46 -167.6(4)
O11 P2 C41 C46 -44.2(4)
O15 P2 C41 C42 -97.0(4)
O7 P2 C41 C42 22.0(4)
O11 P2 C41 C42 145.4(3)
C46 C41 C42 C43 1.2(7)
P2 C41 C42 C43 171.6(4)
C41 C42 C43 C44 -1.1(8)
C42 C43 C44 C45 0.7(10)
C43 C44 C45 C46 -0.2(10)
C42 C41 C46 C45 -0.7(8)
P2 C41 C46 C45 -170.9(4)
C44 C45 C46 C41 0.2(10)
